data_4307985
loop_
_publ_author_name
'Sumito Ishizu'
'Hiroyasu Sugiyama'
'Brian K. Breedlove'
'Kazuko Matsumoto'

_publ_section_title
;
C-H Cleavage and Double Alkyl Additions to the Disulfido Ligand in
Dicyanido-Bridged Ru2S2 Complexes
;
_journal_name_full 'Inorganic Chemistry'
_journal_page_first 3726
_journal_page_last 3735
_journal_paper_doi 10.1021/ic062460k
_journal_volume 46
_journal_year 2007
_chemical_formula_sum 'C28 H53 Cl2 F3 N2 O15 P4 Ru2 S3'
_chemical_formula_weight 1207.82
_chemical_name_systematic
;
?
;
_space_group_IT_number 2
_symmetry_cell_setting triclinic
_symmetry_space_group_name_Hall '-P 1'
_symmetry_space_group_name_H-M 'P -1'
_atom_sites_solution_hydrogens geom
_atom_sites_solution_primary direct
_atom_sites_solution_secondary difmap
_audit_creation_method SHELXL-97
_cell_angle_alpha 80.023(7)
_cell_angle_beta 86.096(8)
_cell_angle_gamma 85.906(8)
_cell_formula_units_Z 2
_cell_length_a 11.906(5)
_cell_length_b 13.125(6)
_cell_length_c 15.181(6)
_cell_measurement_reflns_used 'reflections from 45 data frames'
_cell_measurement_temperature 120(2)
_cell_volume 2326.7(17)
_computing_cell_refinement 'Bruker SMART'
_computing_data_collection 'Bruker SMART'
_computing_data_reduction 'Bruker SAINT'
_computing_molecular_graphics 'Bruker SHELXTL'
_computing_publication_material 'Bruker SHELXTL'
_computing_structure_refinement 'SHELXL-97 (Sheldrick, 1997)'
_computing_structure_solution 'SHELXS-97 (Sheldrick, 1990)'
_diffrn_ambient_temperature 120(2)
_diffrn_measured_fraction_theta_full 0.919
_diffrn_measured_fraction_theta_max 0.919
_diffrn_measurement_device_type 'CCD area detector'
_diffrn_measurement_method 'phi and omega scans'
_diffrn_radiation_monochromator graphite
_diffrn_radiation_source 'fine-focus sealed tube'
_diffrn_radiation_type MoK\a
_diffrn_radiation_wavelength 0.71073
_diffrn_reflns_av_R_equivalents 0.0376
_diffrn_reflns_av_sigmaI/netI 0.0616
_diffrn_reflns_limit_h_max 15
_diffrn_reflns_limit_h_min -14
_diffrn_reflns_limit_k_max 14
_diffrn_reflns_limit_k_min -16
_diffrn_reflns_limit_l_max 19
_diffrn_reflns_limit_l_min -19
_diffrn_reflns_number 14179
_diffrn_reflns_theta_full 27.53
_diffrn_reflns_theta_max 27.53
_diffrn_reflns_theta_min 1.36
_diffrn_standards_number '50 standard frames at start and end'
_exptl_absorpt_coefficient_mu 1.110
_exptl_absorpt_correction_type multi-scan
_exptl_absorpt_process_details 'Blessing,R., Acta Cryst. (1995) A51 33-38.'
_exptl_crystal_density_diffrn 1.724
_exptl_crystal_density_method 'not measured'
_exptl_crystal_F_000 1224
_refine_diff_density_max 2.787
_refine_diff_density_min -1.699
_refine_diff_density_rms 0.173
_refine_ls_extinction_method none
_refine_ls_goodness_of_fit_ref 1.047
_refine_ls_hydrogen_treatment mixed
_refine_ls_matrix_type full
_refine_ls_number_parameters 505
_refine_ls_number_reflns 9857
_refine_ls_number_restraints 0
_refine_ls_restrained_S_all 1.047
_refine_ls_R_factor_all 0.1035
_refine_ls_R_factor_gt 0.0727
_refine_ls_shift/su_max 0.291
_refine_ls_shift/su_mean 0.006
_refine_ls_structure_factor_coef Fsqd
_refine_ls_weighting_details 'calc w=1/[\s^2^(Fo^2^)+(0.1192P)^2^+11.9980P] where P=(Fo^2^+2Fc^2^)/3'
_refine_ls_weighting_scheme calc
_refine_ls_wR_factor_gt 0.1987
_refine_ls_wR_factor_ref 0.2240
_reflns_number_gt 6883
_reflns_number_total 9857
_reflns_threshold_expression >2sigma(I)
_cod_data_source_file ic062460ksi20070204_124206_07.cif
_cod_data_source_block complex7
_cod_database_code 4307985

loop_
_symmetry_equiv_pos_as_xyz
'x, y, z'
'-x, -y, -z'

loop_
_atom_site_label
_atom_site_type_symbol
_atom_site_fract_x
_atom_site_fract_y
_atom_site_fract_z
_atom_site_U_iso_or_equiv
_atom_site_adp_type
_atom_site_occupancy
_atom_site_symmetry_multiplicity
_atom_site_calc_flag
_atom_site_refinement_flags
_atom_site_disorder_assembly
_atom_site_disorder_group
C22 C 1.1708(7) 0.4895(10) 0.9463(6) 0.063(3) Uani 1 1 d . . .
H22 H 1.2033 0.4230 0.9634 0.075 Uiso 1 1 calc R . .
C1 C 0.4368(15) 0.3593(16) 0.7482(11) 0.162(10) Uani 1 1 d . . .
H1A H 0.4321 0.4320 0.7509 0.243 Uiso 1 1 calc R . .
H1B H 0.3719 0.3281 0.7799 0.243 Uiso 1 1 calc R . .
H1C H 0.4393 0.3498 0.6868 0.243 Uiso 1 1 calc R . .
Ru1 Ru 0.69781(5) 0.51471(4) 0.72804(4) 0.02876(17) Uani 1 1 d . . .
Ru2 Ru 0.70827(5) 0.79080(5) 0.70877(4) 0.03260(19) Uani 1 1 d . . .
Cl1 Cl 0.67920(14) 0.63980(14) 0.83406(12) 0.0318(4) Uani 1 1 d . . .
Cl2 Cl 0.82129(14) 0.65003(14) 0.64555(12) 0.0309(4) Uani 1 1 d . . .
P2 P 0.72896(18) 0.42330(16) 0.61804(14) 0.0374(5) Uani 1 1 d . . .
P4 P 0.7484(2) 0.91736(18) 0.59583(18) 0.0496(6) Uani 1 1 d . . .
P3 P 0.5947(2) 0.89868(18) 0.77345(19) 0.0501(6) Uani 1 1 d . . .
S1 S 0.53271(15) 0.59972(16) 0.66690(13) 0.0367(4) Uani 1 1 d . . .
S2 S 0.56312(16) 0.75386(16) 0.62367(16) 0.0424(5) Uani 1 1 d . . .
P1 P 0.6060(2) 0.38945(18) 0.81622(16) 0.0466(6) Uani 1 1 d . . .
O6 O 0.7589(5) 0.4837(5) 0.5195(4) 0.0454(14) Uani 1 1 d . . .
O3 O 0.5478(5) 0.4289(5) 0.9008(4) 0.0454(14) Uani 1 1 d . . .
N1 N 0.8432(6) 0.4560(5) 0.7884(4) 0.0373(15) Uani 1 1 d . . .
O4 O 0.6300(6) 0.3524(5) 0.6076(4) 0.0517(16) Uani 1 1 d . . .
N2 N 0.8484(6) 0.8104(5) 0.7762(5) 0.0392(15) Uani 1 1 d . . .
O5 O 0.8357(6) 0.3421(5) 0.6241(4) 0.0535(16) Uani 1 1 d . . .
O8 O 0.6435(7) 0.9675(5) 0.8365(5) 0.068(2) Uani 1 1 d . . .
O11 O 0.8530(6) 0.9000(6) 0.5312(6) 0.076(2) Uani 1 1 d . . .
O7 O 0.4962(6) 0.8404(6) 0.8303(6) 0.072(2) Uani 1 1 d . . .
O9 O 0.5290(7) 0.9869(6) 0.7082(6) 0.079(2) Uani 1 1 d . . .
O10 O 0.6464(6) 0.9518(6) 0.5304(5) 0.072(2) Uani 1 1 d . . .
C13 C 0.9240(7) 0.4333(7) 0.8231(6) 0.0423(19) Uani 1 1 d . . .
O2 O 0.6881(7) 0.2969(6) 0.8747(6) 0.078(2) Uani 1 1 d . . .
O12 O 0.7710(7) 1.0292(6) 0.6146(6) 0.073(2) Uani 1 1 d . . .
C18 C 1.0281(7) 0.6040(8) 0.8708(6) 0.048(2) Uani 1 1 d . . .
H18 H 0.9641 0.6143 0.8376 0.057 Uiso 1 1 calc R . .
O1 O 0.5306(9) 0.3146(7) 0.7862(6) 0.088(3) Uani 1 1 d . . .
C14 C 0.9255(7) 0.8076(7) 0.8156(6) 0.046(2) Uani 1 1 d . . .
C15 C 1.0291(8) 0.4107(8) 0.8707(7) 0.055(3) Uani 1 1 d . . .
H15A H 1.0854 0.3789 0.8330 0.066 Uiso 1 1 calc R . .
H15B H 1.0150 0.3609 0.9248 0.066 Uiso 1 1 calc R . .
C17 C 1.0753(7) 0.5040(8) 0.8954(6) 0.049(2) Uani 1 1 d . . .
C19 C 1.0740(7) 0.6883(9) 0.8945(6) 0.054(2) Uani 1 1 d . . .
C16 C 1.0272(8) 0.7986(9) 0.8676(8) 0.065(3) Uani 1 1 d . . .
H16A H 1.0090 0.8287 0.9213 0.078 Uiso 1 1 calc R . .
H16B H 1.0851 0.8385 0.8322 0.078 Uiso 1 1 calc R . .
C23 C 0.4225(7) 0.6164(9) 0.7572(6) 0.053(2) Uani 1 1 d . . .
H23A H 0.4066 0.5495 0.7924 0.064 Uiso 1 1 calc R . .
H23B H 0.4491 0.6591 0.7967 0.064 Uiso 1 1 calc R . .
C24 C 0.3151(7) 0.6681(11) 0.7148(6) 0.063(3) Uani 1 1 d . . .
H24 H 0.3080 0.7400 0.7005 0.076 Uiso 1 1 calc R . .
C4 C 0.6364(9) 0.2868(7) 0.5395(6) 0.054(2) Uani 1 1 d . . .
H4A H 0.6643 0.3250 0.4835 0.081 Uiso 1 1 calc R . .
H4B H 0.5626 0.2650 0.5329 0.081 Uiso 1 1 calc R . .
H4C H 0.6864 0.2272 0.5570 0.081 Uiso 1 1 calc R . .
C3 C 0.4859(9) 0.3646(8) 0.9716(7) 0.059(3) Uani 1 1 d . . .
H3A H 0.4148 0.3515 0.9509 0.088 Uiso 1 1 calc R . .
H3B H 0.4732 0.3995 1.0223 0.088 Uiso 1 1 calc R . .
H3C H 0.5286 0.3001 0.9886 0.088 Uiso 1 1 calc R . .
C5 C 0.9470(8) 0.3793(9) 0.6045(7) 0.065(3) Uani 1 1 d . . .
H5A H 0.9668 0.3831 0.5417 0.098 Uiso 1 1 calc R . .
H5B H 1.0002 0.3326 0.6384 0.098 Uiso 1 1 calc R . .
H5C H 0.9482 0.4469 0.6203 0.098 Uiso 1 1 calc R . .
C6 C 0.6839(9) 0.5627(7) 0.4733(6) 0.054(2) Uani 1 1 d . . .
H6A H 0.6128 0.5344 0.4686 0.082 Uiso 1 1 calc R . .
H6B H 0.7162 0.5871 0.4144 0.082 Uiso 1 1 calc R . .
H6C H 0.6726 0.6193 0.5061 0.082 Uiso 1 1 calc R . .
C20 C 1.1696(8) 0.6714(10) 0.9456(6) 0.064(3) Uani 1 1 d . . .
H20 H 1.2017 0.7272 0.9624 0.077 Uiso 1 1 calc R . .
C21 C 1.2161(8) 0.5718(11) 0.9709(7) 0.070(3) Uani 1 1 d . . .
H21 H 1.2791 0.5611 1.0051 0.084 Uiso 1 1 calc R . .
C25 C 0.2317(8) 0.6135(12) 0.6976(8) 0.080(4) Uani 1 1 d . . .
H25 H 0.2384 0.5422 0.7168 0.096 Uiso 1 1 calc R . .
C2 C 0.7469(12) 0.2199(8) 0.8365(9) 0.080(4) Uani 1 1 d . . .
H2A H 0.6949 0.1791 0.8144 0.121 Uiso 1 1 calc R . .
H2B H 0.7909 0.1764 0.8806 0.121 Uiso 1 1 calc R . .
H2C H 0.7961 0.2506 0.7878 0.121 Uiso 1 1 calc R . .
C26 C 0.1277(10) 0.6566(18) 0.6499(9) 0.122(8) Uani 1 1 d . . .
H26A H 0.1271 0.6277 0.5953 0.147 Uiso 1 1 calc R . .
H26B H 0.0620 0.6339 0.6875 0.147 Uiso 1 1 calc R . .
C10 C 0.6469(13) 1.0347(9) 0.4552(9) 0.088(4) Uani 1 1 d . . .
H10A H 0.6936 1.0873 0.4662 0.132 Uiso 1 1 calc R . .
H10B H 0.5713 1.0638 0.4467 0.132 Uiso 1 1 calc R . .
H10C H 0.6760 1.0085 0.4024 0.132 Uiso 1 1 calc R . .
C8 C 0.6866(13) 0.9135(12) 0.9211(9) 0.097(5) Uani 1 1 d . . .
H8A H 0.6366 0.9291 0.9700 0.146 Uiso 1 1 calc R . .
H8B H 0.7602 0.9357 0.9276 0.146 Uiso 1 1 calc R . .
H8C H 0.6912 0.8401 0.9214 0.146 Uiso 1 1 calc R . .
C27 C 0.1177(13) 0.7724(16) 0.6262(12) 0.130(8) Uani 1 1 d . . .
H27A H 0.1707 0.8015 0.6583 0.194 Uiso 1 1 calc R . .
H27B H 0.0426 0.7973 0.6422 0.194 Uiso 1 1 calc R . .
H27C H 0.1333 0.7928 0.5630 0.194 Uiso 1 1 calc R . .
C12 C 0.8621(14) 1.0500(11) 0.6600(13) 0.124(7) Uani 1 1 d . . .
H12A H 0.8597 1.0095 0.7191 0.186 Uiso 1 1 calc R . .
H12B H 0.8582 1.1223 0.6642 0.186 Uiso 1 1 calc R . .
H12C H 0.9311 1.0325 0.6280 0.186 Uiso 1 1 calc R . .
C7 C 0.4012(12) 0.8942(10) 0.8721(11) 0.100(5) Uani 1 1 d . . .
H7A H 0.4287 0.9418 0.9058 0.149 Uiso 1 1 calc R . .
H7B H 0.3576 0.8446 0.9115 0.149 Uiso 1 1 calc R . .
H7C H 0.3546 0.9317 0.8266 0.149 Uiso 1 1 calc R . .
C11 C 0.8379(17) 0.8326(11) 0.4657(9) 0.121(7) Uani 1 1 d . . .
H11A H 0.7590 0.8243 0.4622 0.181 Uiso 1 1 calc R . .
H11B H 0.8760 0.7660 0.4841 0.181 Uiso 1 1 calc R . .
H11C H 0.8690 0.8633 0.4080 0.181 Uiso 1 1 calc R . .
C9 C 0.5070(14) 1.0910(10) 0.7150(12) 0.110(5) Uani 1 1 d . . .
H9A H 0.4724 1.0963 0.7732 0.165 Uiso 1 1 calc R . .
H9B H 0.4570 1.1229 0.6698 0.165 Uiso 1 1 calc R . .
H9C H 0.5764 1.1254 0.7067 0.165 Uiso 1 1 calc R . .
S3 S 0.0792(19) 0.0927(17) 0.8711(15) 0.397(10) Uiso 1 1 d . . .
C28 C 0.1263(8) 0.1218(8) 0.7957(7) 0.051(2) Uiso 1 1 d . . .
O14 O 0.1457(10) -0.0035(10) 0.9367(8) 0.119(4) Uiso 1 1 d . . .
O13 O 0.0614(16) 0.1629(16) 0.9432(14) 0.201(7) Uiso 1 1 d . . .
O15 O -0.023(2) 0.0519(19) 0.8497(17) 0.251(10) Uiso 1 1 d . . .
F1 F 0.1705(15) 0.0371(14) 0.7563(12) 0.217(6) Uiso 1 1 d . . .
F3 F 0.2439(17) 0.1524(16) 0.8472(14) 0.249(8) Uiso 1 1 d . . .
F2 F 0.1384(16) 0.2201(16) 0.7569(14) 0.247(8) Uiso 1 1 d . . .

loop_
_atom_site_aniso_label
_atom_site_aniso_U_11
_atom_site_aniso_U_22
_atom_site_aniso_U_33
_atom_site_aniso_U_23
_atom_site_aniso_U_13
_atom_site_aniso_U_12
C22 0.032(4) 0.114(9) 0.039(5) -0.007(5) -0.016(4) 0.019(5)
C1 0.144(15) 0.186(19) 0.096(12) 0.085(12) 0.012(10) 0.106(14)
Ru1 0.0320(3) 0.0291(3) 0.0272(3) -0.0061(2) -0.0104(2) -0.0037(2)
Ru2 0.0240(3) 0.0280(3) 0.0479(4) -0.0088(3) -0.0130(2) 0.0005(2)
Cl1 0.0308(8) 0.0351(9) 0.0326(9) -0.0105(7) -0.0106(7) -0.0030(7)
Cl2 0.0250(8) 0.0328(9) 0.0346(9) -0.0034(7) -0.0085(7) 0.0013(7)
P2 0.0479(12) 0.0354(11) 0.0314(10) -0.0095(8) -0.0114(9) -0.0016(9)
P4 0.0525(14) 0.0338(12) 0.0626(16) -0.0047(10) -0.0111(11) -0.0040(10)
P3 0.0410(12) 0.0356(12) 0.0759(17) -0.0183(11) -0.0030(11) 0.0041(9)
S1 0.0279(9) 0.0452(11) 0.0388(11) -0.0049(8) -0.0142(8) -0.0083(8)
S2 0.0326(10) 0.0372(11) 0.0594(13) -0.0085(9) -0.0236(9) 0.0049(8)
P1 0.0617(14) 0.0355(11) 0.0450(13) -0.0123(9) 0.0074(11) -0.0154(10)
O6 0.061(4) 0.042(3) 0.033(3) -0.008(2) -0.005(3) 0.003(3)
O3 0.049(3) 0.047(3) 0.041(3) -0.005(3) -0.005(3) -0.012(3)
N1 0.048(4) 0.033(3) 0.033(3) -0.007(3) -0.012(3) 0.004(3)
O4 0.072(4) 0.050(4) 0.041(3) -0.020(3) -0.012(3) -0.016(3)
N2 0.037(4) 0.034(4) 0.051(4) -0.012(3) -0.008(3) -0.007(3)
O5 0.074(4) 0.043(3) 0.047(4) -0.018(3) -0.015(3) 0.009(3)
O8 0.084(5) 0.053(4) 0.077(5) -0.038(4) -0.013(4) 0.000(4)
O11 0.061(5) 0.068(5) 0.092(6) -0.002(4) 0.009(4) 0.003(4)
O7 0.056(4) 0.065(5) 0.096(6) -0.027(4) 0.021(4) 0.002(4)
O9 0.071(5) 0.063(5) 0.105(7) -0.027(4) -0.013(5) 0.024(4)
O10 0.069(5) 0.061(5) 0.080(5) 0.008(4) -0.025(4) 0.004(4)
C13 0.045(5) 0.045(5) 0.036(4) -0.003(4) -0.010(4) 0.004(4)
O2 0.080(5) 0.054(5) 0.091(6) 0.003(4) -0.001(4) 0.011(4)
O12 0.093(6) 0.049(4) 0.081(5) -0.006(4) -0.024(4) -0.020(4)
C18 0.029(4) 0.076(6) 0.037(5) -0.002(4) -0.018(3) -0.002(4)
O1 0.132(8) 0.078(6) 0.065(5) -0.026(4) 0.001(5) -0.044(6)
C14 0.043(5) 0.048(5) 0.050(5) -0.007(4) -0.016(4) -0.013(4)
C15 0.045(5) 0.067(6) 0.048(5) 0.003(5) -0.013(4) 0.022(5)
C17 0.028(4) 0.081(7) 0.033(4) 0.001(4) -0.013(3) 0.008(4)
C19 0.036(4) 0.088(8) 0.040(5) -0.011(5) -0.018(4) -0.010(5)
C16 0.052(6) 0.084(8) 0.068(7) -0.019(6) -0.031(5) -0.025(5)
C23 0.034(4) 0.080(7) 0.047(5) -0.008(5) -0.004(4) -0.014(4)
C24 0.033(4) 0.116(9) 0.042(5) -0.013(5) -0.004(4) -0.009(5)
C4 0.078(7) 0.046(5) 0.047(5) -0.024(4) -0.019(5) -0.012(5)
C3 0.062(6) 0.064(6) 0.047(6) 0.000(5) 0.001(5) -0.005(5)
C5 0.054(6) 0.080(8) 0.064(7) -0.026(6) -0.019(5) 0.027(5)
C6 0.080(7) 0.049(5) 0.033(5) -0.005(4) -0.017(4) 0.008(5)
C20 0.036(5) 0.118(10) 0.045(5) -0.023(6) -0.017(4) -0.014(5)
C21 0.031(5) 0.130(11) 0.049(6) -0.016(6) -0.017(4) 0.011(6)
C25 0.038(5) 0.143(12) 0.059(7) -0.015(7) -0.007(5) -0.001(6)
C2 0.119(11) 0.043(6) 0.083(8) -0.015(6) -0.024(8) -0.003(6)
C26 0.037(6) 0.28(3) 0.052(7) -0.036(11) 0.003(5) -0.001(10)
C10 0.119(11) 0.053(7) 0.091(9) 0.003(6) -0.040(8) 0.006(7)
C8 0.107(11) 0.123(12) 0.073(9) -0.053(8) -0.034(8) 0.025(9)
C27 0.072(10) 0.178(19) 0.111(13) 0.019(13) 0.014(8) 0.055(11)
C12 0.127(13) 0.060(8) 0.197(18) -0.021(10) -0.106(13) -0.007(8)
C7 0.087(9) 0.075(9) 0.127(12) -0.020(8) 0.045(9) 0.018(7)
C11 0.207(19) 0.065(8) 0.071(9) 0.002(7) 0.036(11) 0.045(10)
C9 0.113(12) 0.059(8) 0.160(16) -0.030(9) -0.011(11) 0.018(8)

loop_
_atom_type_symbol
_atom_type_description
_atom_type_scat_dispersion_real
_atom_type_scat_dispersion_imag
_atom_type_scat_source
C C 0.0033 0.0016 'International Tables Vol C Tables 4.2.6.8 and 6.1.1.4'
H H 0.0000 0.0000 'International Tables Vol C Tables 4.2.6.8 and 6.1.1.4'
N N 0.0061 0.0033 'International Tables Vol C Tables 4.2.6.8 and 6.1.1.4'
O O 0.0106 0.0060 'International Tables Vol C Tables 4.2.6.8 and 6.1.1.4'
F F 0.0171 0.0103 'International Tables Vol C Tables 4.2.6.8 and 6.1.1.4'
P P 0.1023 0.0942 'International Tables Vol C Tables 4.2.6.8 and 6.1.1.4'
S S 0.1246 0.1234 'International Tables Vol C Tables 4.2.6.8 and 6.1.1.4'
Cl Cl 0.1484 0.1585 'International Tables Vol C Tables 4.2.6.8 and 6.1.1.4'
Ru Ru -1.2594 0.8363 'International Tables Vol C Tables 4.2.6.8 and 6.1.1.4'

loop_
_geom_angle_atom_site_label_1
_geom_angle_atom_site_label_2
_geom_angle_atom_site_label_3
_geom_angle
_geom_angle_site_symmetry_1
_geom_angle_site_symmetry_3
_geom_angle_publ_flag
C21 C22 C17 120.5(11) . . ?
N1 Ru1 P2 93.45(19) . . ?
N1 Ru1 P1 88.6(2) . . ?
P2 Ru1 P1 93.04(9) . . ?
N1 Ru1 S1 173.10(19) . . ?
P2 Ru1 S1 92.74(8) . . ?
P1 Ru1 S1 94.05(9) . . ?
N1 Ru1 Cl1 87.03(19) . . ?
P2 Ru1 Cl1 170.50(8) . . ?
P1 Ru1 Cl1 96.45(8) . . ?
S1 Ru1 Cl1 86.36(7) . . ?
N1 Ru1 Cl2 83.7(2) . . ?
P2 Ru1 Cl2 90.27(8) . . ?
P1 Ru1 Cl2 171.85(8) . . ?
S1 Ru1 Cl2 93.23(7) . . ?
Cl1 Ru1 Cl2 80.35(7) . . ?
N2 Ru2 P3 95.4(2) . . ?
N2 Ru2 P4 93.3(2) . . ?
P3 Ru2 P4 90.45(10) . . ?
N2 Ru2 S2 173.0(2) . . ?
P3 Ru2 S2 91.57(9) . . ?
P4 Ru2 S2 86.77(9) . . ?
N2 Ru2 Cl2 87.7(2) . . ?
P3 Ru2 Cl2 172.47(8) . . ?
P4 Ru2 Cl2 96.20(9) . . ?
S2 Ru2 Cl2 85.30(7) . . ?
N2 Ru2 Cl1 84.03(19) . . ?
P3 Ru2 Cl1 93.96(9) . . ?
P4 Ru2 Cl1 175.06(8) . . ?
S2 Ru2 Cl1 95.33(7) . . ?
Cl2 Ru2 Cl1 79.54(7) . . ?
Ru1 Cl1 Ru2 91.86(7) . . ?
Ru2 Cl2 Ru1 92.12(7) . . ?
O4 P2 O5 101.9(4) . . ?
O4 P2 O6 105.5(3) . . ?
O5 P2 O6 97.3(3) . . ?
O4 P2 Ru1 114.4(3) . . ?
O5 P2 Ru1 117.0(2) . . ?
O6 P2 Ru1 118.2(2) . . ?
O11 P4 O12 99.5(5) . . ?
O11 P4 O10 104.3(5) . . ?
O12 P4 O10 97.6(4) . . ?
O11 P4 Ru2 118.3(3) . . ?
O12 P4 Ru2 120.3(3) . . ?
O10 P4 Ru2 113.6(3) . . ?
O7 P3 O9 102.6(5) . . ?
O7 P3 O8 106.0(5) . . ?
O9 P3 O8 99.4(4) . . ?
O7 P3 Ru2 110.9(3) . . ?
O9 P3 Ru2 116.0(3) . . ?
O8 P3 Ru2 120.0(3) . . ?
C23 S1 S2 98.5(4) . . ?
C23 S1 Ru1 110.6(3) . . ?
S2 S1 Ru1 108.11(9) . . ?
S1 S2 Ru2 106.42(10) . . ?
O1 P1 O3 108.9(4) . . ?
O1 P1 O2 94.9(5) . . ?
O3 P1 O2 94.8(4) . . ?
O1 P1 Ru1 126.5(3) . . ?
O3 P1 Ru1 111.1(2) . . ?
O2 P1 Ru1 115.1(3) . . ?
C6 O6 P2 122.6(6) . . ?
C3 O3 P1 123.9(6) . . ?
C13 N1 Ru1 173.2(7) . . ?
C4 O4 P2 121.9(6) . . ?
C14 N2 Ru2 171.1(7) . . ?
C5 O5 P2 119.4(6) . . ?
C8 O8 P3 117.1(7) . . ?
C11 O11 P4 115.7(9) . . ?
C7 O7 P3 122.8(8) . . ?
C9 O9 P3 128.8(10) . . ?
C10 O10 P4 125.5(8) . . ?
N1 C13 C15 176.0(10) . . ?
C2 O2 P1 122.5(8) . . ?
C12 O12 P4 123.8(8) . . ?
C19 C18 C17 121.4(8) . . ?
C1 O1 P1 114.6(13) . . ?
N2 C14 C16 177.3(10) . . ?
C13 C15 C17 113.8(8) . . ?
C18 C17 C22 118.7(10) . . ?
C18 C17 C15 123.3(7) . . ?
C22 C17 C15 118.0(9) . . ?
C18 C19 C20 118.7(10) . . ?
C18 C19 C16 123.4(7) . . ?
C20 C19 C16 117.9(9) . . ?
C14 C16 C19 113.6(8) . . ?
C24 C23 S1 109.1(6) . . ?
C25 C24 C23 122.2(12) . . ?
C21 C20 C19 120.0(10) . . ?
C22 C21 C20 120.8(9) . . ?
C24 C25 C26 125.9(15) . . ?
C27 C26 C25 114.7(15) . . ?
C28 S3 O15 103(2) . . ?
C28 S3 O13 123(2) . . ?
O15 S3 O13 114(2) . . ?
C28 S3 O14 116.2(17) . . ?
O15 S3 O14 105.8(19) . . ?
O13 S3 O14 94.7(16) . . ?
S3 C28 F2 125.7(16) . . ?
S3 C28 F1 111.4(15) . . ?
F2 C28 F1 122.9(14) . . ?
S3 C28 F3 89.7(13) . . ?
F2 C28 F3 78.2(11) . . ?
F1 C28 F3 101.6(11) . . ?

loop_
_geom_bond_atom_site_label_1
_geom_bond_atom_site_label_2
_geom_bond_distance
_geom_bond_site_symmetry_2
_geom_bond_publ_flag
C22 C21 1.361(17) . ?
C22 C17 1.401(11) . ?
C1 O1 1.341(16) . ?
Ru1 N1 2.051(7) . ?
Ru1 P2 2.216(2) . ?
Ru1 P1 2.233(2) . ?
Ru1 S1 2.355(2) . ?
Ru1 Cl1 2.480(2) . ?
Ru1 Cl2 2.497(2) . ?
Ru2 N2 2.069(6) . ?
Ru2 P3 2.197(2) . ?
Ru2 P4 2.223(3) . ?
Ru2 S2 2.352(2) . ?
Ru2 Cl2 2.496(2) . ?
Ru2 Cl1 2.523(2) . ?
P2 O4 1.584(6) . ?
P2 O5 1.596(7) . ?
P2 O6 1.598(6) . ?
P4 O11 1.561(8) . ?
P4 O12 1.587(8) . ?
P4 O10 1.611(7) . ?
P3 O7 1.570(8) . ?
P3 O9 1.585(8) . ?
P3 O8 1.588(7) . ?
S1 C23 1.862(10) . ?
S1 S2 2.066(3) . ?
P1 O1 1.523(8) . ?
P1 O3 1.568(7) . ?
P1 O2 1.671(8) . ?
O6 C6 1.436(10) . ?
O3 C3 1.440(11) . ?
N1 C13 1.125(10) . ?
O4 C4 1.450(10) . ?
N2 C14 1.125(10) . ?
O5 C5 1.439(13) . ?
O8 C8 1.463(14) . ?
O11 C11 1.468(18) . ?
O7 C7 1.458(13) . ?
O9 C9 1.393(14) . ?
O10 C10 1.434(13) . ?
C13 C15 1.473(11) . ?
O2 C2 1.376(14) . ?
O12 C12 1.391(14) . ?
C18 C19 1.380(14) . ?
C18 C17 1.390(13) . ?
C14 C16 1.477(11) . ?
C15 C17 1.492(15) . ?
C19 C20 1.405(11) . ?
C19 C16 1.511(15) . ?
C23 C24 1.532(13) . ?
C24 C25 1.331(16) . ?
C20 C21 1.384(17) . ?
C25 C26 1.502(17) . ?
C26 C27 1.50(2) . ?
S3 C28 1.25(2) . ?
S3 O15 1.44(3) . ?
S3 O13 1.54(2) . ?
S3 O14 1.66(2) . ?
C28 F2 1.34(2) . ?
C28 F1 1.405(19) . ?
C28 F3 1.75(2) . ?

loop_
_geom_torsion_atom_site_label_1
_geom_torsion_atom_site_label_2
_geom_torsion_atom_site_label_3
_geom_torsion_atom_site_label_4
_geom_torsion
_geom_torsion_site_symmetry_1
_geom_torsion_site_symmetry_2
_geom_torsion_site_symmetry_3
_geom_torsion_site_symmetry_4
_geom_torsion_publ_flag
N1 Ru1 Cl1 Ru2 113.8(2) . . . . ?
P2 Ru1 Cl1 Ru2 20.6(4) . . . . ?
P1 Ru1 Cl1 Ru2 -157.88(8) . . . . ?
S1 Ru1 Cl1 Ru2 -64.20(7) . . . . ?
Cl2 Ru1 Cl1 Ru2 29.70(5) . . . . ?
N2 Ru2 Cl1 Ru1 -118.6(2) . . . . ?
P3 Ru2 Cl1 Ru1 146.37(8) . . . . ?
P4 Ru2 Cl1 Ru1 -60.6(9) . . . . ?
S2 Ru2 Cl1 Ru1 54.42(7) . . . . ?
Cl2 Ru2 Cl1 Ru1 -29.80(5) . . . . ?
N2 Ru2 Cl2 Ru1 113.9(2) . . . . ?
P3 Ru2 Cl2 Ru1 -1.0(7) . . . . ?
P4 Ru2 Cl2 Ru1 -152.96(8) . . . . ?
S2 Ru2 Cl2 Ru1 -66.73(7) . . . . ?
Cl1 Ru2 Cl2 Ru1 29.58(5) . . . . ?
N1 Ru1 Cl2 Ru2 -118.11(19) . . . . ?
P2 Ru1 Cl2 Ru2 148.44(7) . . . . ?
P1 Ru1 Cl2 Ru2 -97.5(5) . . . . ?
S1 Ru1 Cl2 Ru2 55.68(7) . . . . ?
Cl1 Ru1 Cl2 Ru2 -30.07(6) . . . . ?
N1 Ru1 P2 O4 124.1(3) . . . . ?
P1 Ru1 P2 O4 35.3(3) . . . . ?
S1 Ru1 P2 O4 -59.0(3) . . . . ?
Cl1 Ru1 P2 O4 -143.2(4) . . . . ?
Cl2 Ru1 P2 O4 -152.2(3) . . . . ?
N1 Ru1 P2 O5 5.0(4) . . . . ?
P1 Ru1 P2 O5 -83.8(3) . . . . ?
S1 Ru1 P2 O5 -178.0(3) . . . . ?
Cl1 Ru1 P2 O5 97.7(5) . . . . ?
Cl2 Ru1 P2 O5 88.7(3) . . . . ?
N1 Ru1 P2 O6 -110.8(3) . . . . ?
P1 Ru1 P2 O6 160.4(3) . . . . ?
S1 Ru1 P2 O6 66.2(3) . . . . ?
Cl1 Ru1 P2 O6 -18.1(6) . . . . ?
Cl2 Ru1 P2 O6 -27.0(3) . . . . ?
N2 Ru2 P4 O11 69.6(5) . . . . ?
P3 Ru2 P4 O11 165.0(4) . . . . ?
S2 Ru2 P4 O11 -103.4(4) . . . . ?
Cl2 Ru2 P4 O11 -18.5(4) . . . . ?
Cl1 Ru2 P4 O11 11.9(11) . . . . ?
N2 Ru2 P4 O12 -52.6(4) . . . . ?
P3 Ru2 P4 O12 42.9(4) . . . . ?
S2 Ru2 P4 O12 134.4(4) . . . . ?
Cl2 Ru2 P4 O12 -140.7(4) . . . . ?
Cl1 Ru2 P4 O12 -110.3(10) . . . . ?
N2 Ru2 P4 O10 -167.6(4) . . . . ?
P3 Ru2 P4 O10 -72.1(4) . . . . ?
S2 Ru2 P4 O10 19.4(4) . . . . ?
Cl2 Ru2 P4 O10 104.3(4) . . . . ?
Cl1 Ru2 P4 O10 134.7(9) . . . . ?
N2 Ru2 P3 O7 -116.6(4) . . . . ?
P4 Ru2 P3 O7 150.0(4) . . . . ?
S2 Ru2 P3 O7 63.2(4) . . . . ?
Cl2 Ru2 P3 O7 -2.1(8) . . . . ?
Cl1 Ru2 P3 O7 -32.2(4) . . . . ?
N2 Ru2 P3 O9 127.0(4) . . . . ?
P4 Ru2 P3 O9 33.6(4) . . . . ?
S2 Ru2 P3 O9 -53.2(4) . . . . ?
Cl2 Ru2 P3 O9 -118.5(7) . . . . ?
Cl1 Ru2 P3 O9 -148.6(4) . . . . ?
N2 Ru2 P3 O8 7.5(4) . . . . ?
P4 Ru2 P3 O8 -85.9(4) . . . . ?
S2 Ru2 P3 O8 -172.6(4) . . . . ?
Cl2 Ru2 P3 O8 122.0(7) . . . . ?
Cl1 Ru2 P3 O8 91.9(4) . . . . ?
N1 Ru1 S1 C23 -64.7(17) . . . . ?
P2 Ru1 S1 C23 141.4(4) . . . . ?
P1 Ru1 S1 C23 48.2(4) . . . . ?
Cl1 Ru1 S1 C23 -48.1(4) . . . . ?
Cl2 Ru1 S1 C23 -128.2(4) . . . . ?
N1 Ru1 S1 S2 42.1(17) . . . . ?
P2 Ru1 S1 S2 -111.79(12) . . . . ?
P1 Ru1 S1 S2 154.96(12) . . . . ?
Cl1 Ru1 S1 S2 58.75(12) . . . . ?
Cl2 Ru1 S1 S2 -21.36(12) . . . . ?
C23 S1 S2 Ru2 90.2(3) . . . . ?
Ru1 S1 S2 Ru2 -24.85(14) . . . . ?
N2 Ru2 S2 S1 64.1(16) . . . . ?
P3 Ru2 S2 S1 -114.50(13) . . . . ?
P4 Ru2 S2 S1 155.14(13) . . . . ?
Cl2 Ru2 S2 S1 58.64(11) . . . . ?
Cl1 Ru2 S2 S1 -20.37(12) . . . . ?
N1 Ru1 P1 O1 -127.8(6) . . . . ?
P2 Ru1 P1 O1 -34.4(5) . . . . ?
S1 Ru1 P1 O1 58.6(5) . . . . ?
Cl1 Ru1 P1 O1 145.4(5) . . . . ?
Cl2 Ru1 P1 O1 -148.2(7) . . . . ?
N1 Ru1 P1 O3 96.3(3) . . . . ?
P2 Ru1 P1 O3 -170.3(3) . . . . ?
S1 Ru1 P1 O3 -77.4(3) . . . . ?
Cl1 Ru1 P1 O3 9.4(3) . . . . ?
Cl2 Ru1 P1 O3 75.8(6) . . . . ?
N1 Ru1 P1 O2 -10.0(4) . . . . ?
P2 Ru1 P1 O2 83.4(4) . . . . ?
S1 Ru1 P1 O2 176.4(4) . . . . ?
Cl1 Ru1 P1 O2 -96.8(4) . . . . ?
Cl2 Ru1 P1 O2 -30.4(7) . . . . ?
O4 P2 O6 C6 69.4(7) . . . . ?
O5 P2 O6 C6 174.0(7) . . . . ?
Ru1 P2 O6 C6 -60.0(7) . . . . ?
O1 P1 O3 C3 38.6(8) . . . . ?
O2 P1 O3 C3 -58.3(8) . . . . ?
Ru1 P1 O3 C3 -177.6(6) . . . . ?
P2 Ru1 N1 C13 141(6) . . . . ?
P1 Ru1 N1 C13 -127(6) . . . . ?
S1 Ru1 N1 C13 -13(7) . . . . ?
Cl1 Ru1 N1 C13 -30(6) . . . . ?
Cl2 Ru1 N1 C13 51(6) . . . . ?
O5 P2 O4 C4 -52.3(7) . . . . ?
O6 P2 O4 C4 48.8(7) . . . . ?
Ru1 P2 O4 C4 -179.6(6) . . . . ?
P3 Ru2 N2 C14 128(5) . . . . ?
P4 Ru2 N2 C14 -142(5) . . . . ?
S2 Ru2 N2 C14 -51(6) . . . . ?
Cl2 Ru2 N2 C14 -46(5) . . . . ?
Cl1 Ru2 N2 C14 34(5) . . . . ?
O4 P2 O5 C5 159.5(7) . . . . ?
O6 P2 O5 C5 51.9(7) . . . . ?
Ru1 P2 O5 C5 -74.9(7) . . . . ?
O7 P3 O8 C8 58.7(9) . . . . ?
O9 P3 O8 C8 164.8(9) . . . . ?
Ru2 P3 O8 C8 -67.7(9) . . . . ?
O12 P4 O11 C11 -151.4(8) . . . . ?
O10 P4 O11 C11 -51.0(9) . . . . ?
Ru2 P4 O11 C11 76.4(8) . . . . ?
O9 P3 O7 C7 -48.3(11) . . . . ?
O8 P3 O7 C7 55.5(11) . . . . ?
Ru2 P3 O7 C7 -172.7(10) . . . . ?
O7 P3 O9 C9 99.8(12) . . . . ?
O8 P3 O9 C9 -9.1(13) . . . . ?
Ru2 P3 O9 C9 -139.3(11) . . . . ?
O11 P4 O10 C10 -53.2(11) . . . . ?
O12 P4 O10 C10 48.7(11) . . . . ?
Ru2 P4 O10 C10 176.6(9) . . . . ?
Ru1 N1 C13 C15 11(19) . . . . ?
O1 P1 O2 C2 58.0(10) . . . . ?
O3 P1 O2 C2 167.5(9) . . . . ?
Ru1 P1 O2 C2 -76.5(10) . . . . ?
O11 P4 O12 C12 -65.7(13) . . . . ?
O10 P4 O12 C12 -171.7(13) . . . . ?
Ru2 P4 O12 C12 65.2(13) . . . . ?
O3 P1 O1 C1 72.0(10) . . . . ?
O2 P1 O1 C1 168.7(10) . . . . ?
Ru1 P1 O1 C1 -64.8(11) . . . . ?
Ru2 N2 C14 C16 9(27) . . . . ?
N1 C13 C15 C17 -16(14) . . . . ?
C19 C18 C17 C22 0.8(14) . . . . ?
C19 C18 C17 C15 -179.5(9) . . . . ?
C21 C22 C17 C18 -0.1(14) . . . . ?
C21 C22 C17 C15 -179.8(9) . . . . ?
C13 C15 C17 C18 -4.0(13) . . . . ?
C13 C15 C17 C22 175.6(8) . . . . ?
C17 C18 C19 C20 -0.9(14) . . . . ?
C17 C18 C19 C16 178.6(9) . . . . ?
N2 C14 C16 C19 -2(23) . . . . ?
C18 C19 C16 C14 1.6(15) . . . . ?
C20 C19 C16 C14 -178.8(9) . . . . ?
S2 S1 C23 C24 69.1(8) . . . . ?
Ru1 S1 C23 C24 -177.9(7) . . . . ?
S1 C23 C24 C25 94.6(11) . . . . ?
C18 C19 C20 C21 0.2(15) . . . . ?
C16 C19 C20 C21 -179.3(10) . . . . ?
C17 C22 C21 C20 -0.5(16) . . . . ?
C19 C20 C21 C22 0.5(16) . . . . ?
C23 C24 C25 C26 -175.0(10) . . . . ?
C24 C25 C26 C27 -4.1(19) . . . . ?
O15 S3 C28 F2 110(2) . . . . ?
O13 S3 C28 F2 -20(3) . . . . ?
O14 S3 C28 F2 -135.1(17) . . . . ?
O15 S3 C28 F1 -73(2) . . . . ?
O13 S3 C28 F1 157.5(18) . . . . ?
O14 S3 C28 F1 43(2) . . . . ?
O15 S3 C28 F3 -175.0(18) . . . . ?
O13 S3 C28 F3 55(2) . . . . ?
O14 S3 C28 F3 -59.9(18) . . . . ?
